data_7004688
loop_
_publ_author_name
'Beck, Robert'
'Frey, Markus'
'Camadanli, Sebnem'
'Klein, Hans-Friedrich'

_publ_section_title
;
 Four- and five-membered cobaltacycles by regioselective
 cyclometallation of benzyl sulfide derivatives via Co(v) intermediates
;
_journal_issue 37
_journal_name_full 'Dalton Transactions'
_journal_page_first 4981
_journal_page_last 4983
_journal_paper_doi 10.1039/b810272d
_journal_year 2008
_chemical_formula_sum 'C20 H36 Co P3 S'
_chemical_formula_weight 460.39
_chemical_name_systematic
;
?
;
_space_group_IT_number 14
_symmetry_cell_setting monoclinic
_symmetry_space_group_name_Hall '-P 2ybc'
_symmetry_space_group_name_H-M 'P 1 21/c 1'
_atom_sites_solution_hydrogens geom
_atom_sites_solution_primary direct
_atom_sites_solution_secondary difmap
_audit_creation_method SHELXL-97
_cell_angle_alpha 90.00
_cell_angle_beta 90.653(12)
_cell_angle_gamma 90.00
_cell_formula_units_Z 4
_cell_length_a 9.2185(14)
_cell_length_b 9.4200(8)
_cell_length_c 26.563(4)
_cell_measurement_temperature 293(2)
_cell_volume 2306.5(5)
_computing_structure_refinement 'SHELXL-97 (Sheldrick, 1997)'
_computing_structure_solution 'SHELXS-97 (Sheldrick, 1990)'
_diffrn_ambient_temperature 293(2)
_diffrn_measured_fraction_theta_full 0.987
_diffrn_measured_fraction_theta_max 0.987
_diffrn_radiation_monochromator graphite
_diffrn_radiation_source 'fine-focus sealed tube'
_diffrn_radiation_type MoK\a
_diffrn_radiation_wavelength 0.71073
_diffrn_reflns_av_R_equivalents 0.1325
_diffrn_reflns_av_sigmaI/netI 0.0897
_diffrn_reflns_limit_h_max 11
_diffrn_reflns_limit_h_min -11
_diffrn_reflns_limit_k_max 11
_diffrn_reflns_limit_k_min -11
_diffrn_reflns_limit_l_max 33
_diffrn_reflns_limit_l_min -33
_diffrn_reflns_number 22306
_diffrn_reflns_theta_full 26.82
_diffrn_reflns_theta_max 26.82
_diffrn_reflns_theta_min 1.53
_exptl_absorpt_coefficient_mu 1.045
_exptl_absorpt_correction_type none
_exptl_crystal_density_diffrn 1.326
_exptl_crystal_density_method 'not measured'
_exptl_crystal_F_000 976
_exptl_crystal_size_max 0.27
_exptl_crystal_size_mid 0.25
_exptl_crystal_size_min 0.08
_refine_diff_density_max 0.573
_refine_diff_density_min -0.963
_refine_diff_density_rms 0.094
_refine_ls_extinction_method none
_refine_ls_goodness_of_fit_ref 0.938
_refine_ls_hydrogen_treatment mixed
_refine_ls_matrix_type full
_refine_ls_number_parameters 370
_refine_ls_number_reflns 4882
_refine_ls_number_restraints 0
_refine_ls_restrained_S_all 0.938
_refine_ls_R_factor_all 0.0801
_refine_ls_R_factor_gt 0.0490
_refine_ls_shift/su_max 0.002
_refine_ls_shift/su_mean 0.000
_refine_ls_structure_factor_coef Fsqd
_refine_ls_weighting_details 'calc w=1/[\s^2^(Fo^2^)+(0.0504P)^2^+0.0000P] where P=(Fo^2^+2Fc^2^)/3'
_refine_ls_weighting_scheme calc
_refine_ls_wR_factor_gt 0.0998
_refine_ls_wR_factor_ref 0.1086
_reflns_number_gt 3405
_reflns_number_total 4882
_reflns_threshold_expression >2sigma(I)
_cod_data_source_file b810272d.txt
_cod_data_source_block c:\conaphsulfid\conaphthylacyl
_cod_depositor_comments
;
The following automatic conversions were performed:
'_symmetry_cell_setting' value 'Monoclinic' changed to 'monoclinic'
according to '/home/saulius/struct/CIF-dictionaries/cif_core.dic'
dictionary named 'cif_core.dic' version 2.4.1 from 2010-06-29.

Automatic conversion script
Id: cif_fix_enum 1527 2010-12-29 10:47:43Z saulius 
;
_cod_original_cell_volume 2306.6(5)
_cod_original_sg_symbol_H-M P21/c
_cod_database_code 7004688

loop_
_symmetry_equiv_pos_as_xyz
'x, y, z'
'-x, y+1/2, -z+1/2'
'-x, -y, -z'
'x, -y-1/2, z-1/2'

loop_
_atom_site_label
_atom_site_type_symbol
_atom_site_fract_x
_atom_site_fract_y
_atom_site_fract_z
_atom_site_U_iso_or_equiv
_atom_site_adp_type
_atom_site_occupancy
_atom_site_symmetry_multiplicity
_atom_site_calc_flag
_atom_site_refinement_flags
_atom_site_disorder_assembly
_atom_site_disorder_group
C1 C 0.4547(5) 0.7961(4) 0.45810(13) 0.0279(8) Uani 1 1 d . . .
H8 H 0.521(6) 0.879(6) 0.460(2) 0.077(17) Uiso 1 1 d . . .
H10 H 0.370(5) 0.801(5) 0.4791(17) 0.042(12) Uiso 1 1 d . . .
H13 H 0.511(5) 0.719(5) 0.4721(17) 0.052(14) Uiso 1 1 d . . .
C2 C 0.2485(4) 0.6120(4) 0.40171(11) 0.0214(7) Uani 1 1 d . . .
C3 C 0.2307(4) 0.5505(4) 0.44891(13) 0.0292(8) Uani 1 1 d . . .
H11 H 0.288(4) 0.586(4) 0.4761(14) 0.026(10) Uiso 1 1 d . . .
C4 C 0.1308(5) 0.4402(4) 0.45733(13) 0.0334(9) Uani 1 1 d . . .
H28 H 0.116(5) 0.398(5) 0.4893(17) 0.053(13) Uiso 1 1 d . . .
C5 C 0.0460(4) 0.3864(4) 0.41954(13) 0.0291(8) Uani 1 1 d . . .
H1 H -0.025(4) 0.314(4) 0.4234(13) 0.026(10) Uiso 1 1 d . . .
C6 C 0.0593(4) 0.4420(4) 0.36989(12) 0.0249(7) Uani 1 1 d . . .
C7 C -0.0272(4) 0.3901(4) 0.32911(14) 0.0298(8) Uani 1 1 d . . .
H4 H -0.097(4) 0.310(5) 0.3363(15) 0.038(11) Uiso 1 1 d . . .
C8 C -0.0179(4) 0.4525(4) 0.28222(14) 0.0334(9) Uani 1 1 d . . .
H9 H -0.084(4) 0.413(5) 0.2563(16) 0.049(13) Uiso 1 1 d . . .
C9 C 0.0776(4) 0.5654(4) 0.27377(13) 0.0264(8) Uani 1 1 d . . .
H18 H 0.089(4) 0.614(4) 0.2428(16) 0.041(11) Uiso 1 1 d . . .
C10 C 0.1685(4) 0.6161(4) 0.31231(11) 0.0216(7) Uani 1 1 d . . .
C11 C 0.1592(4) 0.5558(4) 0.36154(11) 0.0207(7) Uani 1 1 d . . .
C12 C 0.5764(6) 0.5273(5) 0.31679(15) 0.0422(11) Uani 1 1 d . . .
H15 H 0.485(4) 0.486(4) 0.3066(14) 0.030(11) Uiso 1 1 d . . .
H34 H 0.621(5) 0.598(6) 0.292(2) 0.074(17) Uiso 1 1 d . . .
H35 H 0.668(5) 0.459(5) 0.3191(17) 0.058(14) Uiso 1 1 d . . .
C13 C 0.5386(6) 0.4482(5) 0.41610(16) 0.0449(11) Uani 1 1 d . . .
H22 H 0.641(5) 0.397(5) 0.4140(15) 0.046(12) Uiso 1 1 d . . .
H24 H 0.425(5) 0.394(5) 0.4061(16) 0.050(13) Uiso 1 1 d . . .
H31 H 0.530(6) 0.467(6) 0.449(2) 0.086(19) Uiso 1 1 d . . .
C14 C 0.7367(5) 0.6619(6) 0.39629(18) 0.0423(11) Uani 1 1 d . . .
H7 H 0.809(6) 0.579(6) 0.3973(18) 0.069(16) Uiso 1 1 d . . .
H20 H 0.762(6) 0.737(6) 0.376(2) 0.063(16) Uiso 1 1 d . . .
H30 H 0.732(5) 0.705(6) 0.425(2) 0.060(15) Uiso 1 1 d . . .
C15 C 0.6435(5) 1.0499(5) 0.39424(17) 0.0393(10) Uani 1 1 d . . .
H6 H 0.594(5) 1.104(5) 0.4167(18) 0.055(14) Uiso 1 1 d . . .
H12 H 0.724(6) 0.987(6) 0.4099(19) 0.069(16) Uiso 1 1 d . . .
H26 H 0.706(5) 1.110(5) 0.3727(17) 0.049(13) Uiso 1 1 d . . .
C16 C 0.6310(5) 0.9087(6) 0.29989(15) 0.0405(10) Uani 1 1 d . . .
H23 H 0.668(5) 0.993(5) 0.2848(17) 0.050(13) Uiso 1 1 d . . .
H32 H 0.717(5) 0.858(5) 0.3094(16) 0.043(13) Uiso 1 1 d . . .
H36 H 0.575(5) 0.857(5) 0.2737(18) 0.056(14) Uiso 1 1 d . . .
C17 C 0.4184(6) 1.1020(5) 0.32366(16) 0.0405(10) Uani 1 1 d . . .
H16 H 0.344(5) 1.067(5) 0.2991(16) 0.044(12) Uiso 1 1 d . . .
H21 H 0.359(4) 1.157(5) 0.3467(16) 0.039(12) Uiso 1 1 d . . .
H33 H 0.482(5) 1.165(5) 0.3116(17) 0.047(13) Uiso 1 1 d . . .
C18 C 0.0722(5) 0.9799(5) 0.36215(15) 0.0356(9) Uani 1 1 d . . .
H3 H 0.029(4) 0.899(4) 0.3478(14) 0.028(10) Uiso 1 1 d . . .
H5 H -0.005(5) 1.039(5) 0.3783(16) 0.047(13) Uiso 1 1 d . . .
H14 H 0.121(4) 1.036(5) 0.3346(16) 0.039(11) Uiso 1 1 d . . .
C19 C 0.2488(5) 1.0746(5) 0.44515(16) 0.0370(10) Uani 1 1 d . . .
H17 H 0.300(6) 1.044(6) 0.472(2) 0.086(19) Uiso 1 1 d . . .
H19 H 0.310(4) 1.132(5) 0.4262(16) 0.040(12) Uiso 1 1 d . . .
H29 H 0.145(6) 1.126(6) 0.4562(19) 0.075(16) Uiso 1 1 d . . .
C20 C 0.0685(5) 0.8392(5) 0.45411(15) 0.0347(9) Uani 1 1 d . . .
H2 H -0.002(5) 0.906(5) 0.4602(15) 0.043(12) Uiso 1 1 d . . .
H25 H 0.131(5) 0.810(6) 0.487(2) 0.074(16) Uiso 1 1 d . . .
H27 H 0.017(5) 0.754(5) 0.4426(18) 0.057(15) Uiso 1 1 d . . .
Co1 Co 0.37992(5) 0.77304(5) 0.385533(15) 0.01948(13) Uani 1 1 d . . .
P1 P 0.55277(11) 0.60957(10) 0.37845(3) 0.0264(2) Uani 1 1 d . . .
P2 P 0.51562(11) 0.95342(11) 0.35342(3) 0.0276(2) Uani 1 1 d . . .
P3 P 0.19904(10) 0.91257(10) 0.40990(3) 0.0246(2) Uani 1 1 d . . .
S1 S 0.29506(10) 0.75144(9) 0.30379(3) 0.0242(2) Uani 1 1 d . . .

loop_
_atom_site_aniso_label
_atom_site_aniso_U_11
_atom_site_aniso_U_22
_atom_site_aniso_U_33
_atom_site_aniso_U_23
_atom_site_aniso_U_13
_atom_site_aniso_U_12
C1 0.034(2) 0.028(2) 0.0221(16) -0.0031(14) -0.0040(16) 0.0057(18)
C2 0.0258(18) 0.0176(17) 0.0208(15) -0.0010(12) -0.0020(13) 0.0044(15)
C3 0.038(2) 0.026(2) 0.0236(17) 0.0024(14) -0.0011(16) -0.0036(17)
C4 0.048(2) 0.028(2) 0.0238(17) 0.0064(14) 0.0010(16) 0.0031(18)
C5 0.035(2) 0.0205(19) 0.0319(18) 0.0050(14) 0.0044(16) -0.0026(18)
C6 0.0289(19) 0.0191(18) 0.0269(16) -0.0022(13) 0.0015(14) 0.0047(16)
C7 0.029(2) 0.022(2) 0.038(2) -0.0034(15) -0.0011(16) -0.0049(17)
C8 0.035(2) 0.036(2) 0.0291(18) -0.0092(16) -0.0073(16) -0.0033(19)
C9 0.029(2) 0.028(2) 0.0222(16) -0.0031(14) -0.0029(14) 0.0000(16)
C10 0.0244(18) 0.0212(18) 0.0192(14) -0.0035(12) 0.0012(13) 0.0023(15)
C11 0.0262(18) 0.0190(18) 0.0169(14) -0.0012(12) -0.0004(13) 0.0022(15)
C12 0.051(3) 0.045(3) 0.030(2) -0.0099(18) -0.003(2) 0.016(2)
C13 0.061(3) 0.038(3) 0.036(2) 0.0025(18) -0.006(2) 0.019(2)
C14 0.041(3) 0.045(3) 0.040(2) -0.009(2) -0.008(2) 0.011(2)
C15 0.038(3) 0.039(3) 0.041(2) 0.0024(19) -0.003(2) -0.010(2)
C16 0.040(3) 0.050(3) 0.032(2) 0.0057(19) 0.0092(18) -0.009(2)
C17 0.048(3) 0.035(2) 0.038(2) 0.0115(19) -0.001(2) -0.007(2)
C18 0.036(2) 0.038(3) 0.033(2) -0.0011(17) -0.0040(18) 0.004(2)
C19 0.043(3) 0.033(2) 0.036(2) -0.0064(17) -0.0001(19) 0.007(2)
C20 0.034(2) 0.041(3) 0.0297(19) -0.0038(17) 0.0080(17) 0.006(2)
Co1 0.0239(3) 0.0201(2) 0.01444(19) 0.00044(17) -0.00148(16) 0.0012(2)
P1 0.0307(5) 0.0281(5) 0.0204(4) -0.0029(3) -0.0030(4) 0.0077(4)
P2 0.0285(5) 0.0297(5) 0.0245(4) 0.0031(4) 0.0002(4) -0.0056(4)
P3 0.0273(5) 0.0256(5) 0.0209(4) -0.0026(3) -0.0003(4) 0.0026(4)
S1 0.0294(5) 0.0270(5) 0.0162(3) 0.0023(3) -0.0018(3) -0.0010(4)

loop_
_atom_type_symbol
_atom_type_description
_atom_type_scat_dispersion_real
_atom_type_scat_dispersion_imag
_atom_type_scat_source
C C 0.0033 0.0016 'International Tables Vol C Tables 4.2.6.8 and 6.1.1.4'
H H 0.0000 0.0000 'International Tables Vol C Tables 4.2.6.8 and 6.1.1.4'
Co Co 0.3494 0.9721 'International Tables Vol C Tables 4.2.6.8 and 6.1.1.4'
P P 0.1023 0.0942 'International Tables Vol C Tables 4.2.6.8 and 6.1.1.4'
S S 0.1246 0.1234 'International Tables Vol C Tables 4.2.6.8 and 6.1.1.4'

loop_
_geom_angle_atom_site_label_1
_geom_angle_atom_site_label_2
_geom_angle_atom_site_label_3
_geom_angle
_geom_angle_site_symmetry_1
_geom_angle_site_symmetry_3
_geom_angle_publ_flag
C3 C2 C11 116.2(3) . . ?
C3 C2 Co1 126.1(3) . . ?
C11 C2 Co1 117.7(2) . . ?
C2 C3 C4 122.3(3) . . ?
C5 C4 C3 121.9(3) . . ?
C4 C5 C6 119.4(4) . . ?
C7 C6 C5 121.6(3) . . ?
C7 C6 C11 119.6(3) . . ?
C5 C6 C11 118.7(3) . . ?
C8 C7 C6 120.0(4) . . ?
C7 C8 C9 120.9(3) . . ?
C10 C9 C8 120.9(3) . . ?
C9 C10 C11 119.5(3) . . ?
C9 C10 S1 123.4(3) . . ?
C11 C10 S1 117.1(2) . . ?
C10 C11 C6 119.0(3) . . ?
C10 C11 C2 119.4(3) . . ?
C6 C11 C2 121.6(3) . . ?
C2 Co1 C1 94.39(15) . . ?
C2 Co1 P3 85.84(10) . . ?
C1 Co1 P3 84.77(12) . . ?
C2 Co1 P1 85.93(10) . . ?
C1 Co1 P1 85.38(12) . . ?
P3 Co1 P1 166.64(4) . . ?
C2 Co1 P2 170.28(9) . . ?
C1 Co1 P2 95.33(13) . . ?
P3 Co1 P2 94.86(4) . . ?
P1 Co1 P2 95.02(4) . . ?
C2 Co1 S1 86.29(9) . . ?
C1 Co1 S1 178.97(12) . . ?
P3 Co1 S1 94.51(4) . . ?
P1 Co1 S1 95.44(4) . . ?
P2 Co1 S1 83.99(4) . . ?
C14 P1 C13 98.9(2) . . ?
C14 P1 C12 103.2(2) . . ?
C13 P1 C12 98.5(2) . . ?
C14 P1 Co1 117.10(17) . . ?
C13 P1 Co1 118.30(17) . . ?
C12 P1 Co1 117.51(16) . . ?
C15 P2 C16 101.4(2) . . ?
C15 P2 C17 100.6(2) . . ?
C16 P2 C17 97.2(2) . . ?
C15 P2 Co1 119.96(15) . . ?
C16 P2 Co1 116.37(16) . . ?
C17 P2 Co1 117.51(17) . . ?
C20 P3 C18 99.0(2) . . ?
C20 P3 C19 98.5(2) . . ?
C18 P3 C19 102.6(2) . . ?
C20 P3 Co1 117.70(16) . . ?
C18 P3 Co1 118.58(15) . . ?
C19 P3 Co1 116.95(16) . . ?
C10 S1 Co1 99.34(11) . . ?

loop_
_geom_bond_atom_site_label_1
_geom_bond_atom_site_label_2
_geom_bond_distance
_geom_bond_site_symmetry_2
_geom_bond_publ_flag
C1 Co1 2.051(3) . ?
C2 C3 1.393(5) . ?
C2 C11 1.441(4) . ?
C2 Co1 1.991(4) . ?
C3 C4 1.408(6) . ?
C4 C5 1.363(5) . ?
C5 C6 1.426(5) . ?
C6 C7 1.424(5) . ?
C6 C11 1.432(5) . ?
C7 C8 1.381(5) . ?
C8 C9 1.401(5) . ?
C9 C10 1.399(5) . ?
C10 C11 1.429(4) . ?
C10 S1 1.745(4) . ?
C12 P1 1.827(4) . ?
C13 P1 1.825(5) . ?
C14 P1 1.823(5) . ?
C15 P2 1.833(4) . ?
C16 P2 1.834(4) . ?
C17 P2 1.836(5) . ?
C18 P3 1.829(4) . ?
C19 P3 1.846(4) . ?
C20 P3 1.826(4) . ?
Co1 P3 2.2252(11) . ?
Co1 P1 2.2254(11) . ?
Co1 P2 2.2812(11) . ?
Co1 S1 2.3086(9) . ?

loop_
_geom_torsion_atom_site_label_1
_geom_torsion_atom_site_label_2
_geom_torsion_atom_site_label_3
_geom_torsion_atom_site_label_4
_geom_torsion
_geom_torsion_site_symmetry_1
_geom_torsion_site_symmetry_2
_geom_torsion_site_symmetry_3
_geom_torsion_site_symmetry_4
_geom_torsion_publ_flag
C11 C2 C3 C4 -0.3(5) . . . . ?
Co1 C2 C3 C4 177.5(3) . . . . ?
C2 C3 C4 C5 0.4(6) . . . . ?
C3 C4 C5 C6 0.6(6) . . . . ?
C4 C5 C6 C7 -179.7(4) . . . . ?
C4 C5 C6 C11 -1.6(5) . . . . ?
C5 C6 C7 C8 175.9(4) . . . . ?
C11 C6 C7 C8 -2.1(5) . . . . ?
C6 C7 C8 C9 1.1(6) . . . . ?
C7 C8 C9 C10 1.4(6) . . . . ?
C8 C9 C10 C11 -2.7(5) . . . . ?
C8 C9 C10 S1 177.4(3) . . . . ?
C9 C10 C11 C6 1.6(5) . . . . ?
S1 C10 C11 C6 -178.5(2) . . . . ?
C9 C10 C11 C2 -177.4(3) . . . . ?
S1 C10 C11 C2 2.5(4) . . . . ?
C7 C6 C11 C10 0.8(5) . . . . ?
C5 C6 C11 C10 -177.3(3) . . . . ?
C7 C6 C11 C2 179.8(3) . . . . ?
C5 C6 C11 C2 1.7(5) . . . . ?
C3 C2 C11 C10 178.3(3) . . . . ?
Co1 C2 C11 C10 0.3(4) . . . . ?
C3 C2 C11 C6 -0.7(5) . . . . ?
Co1 C2 C11 C6 -178.7(3) . . . . ?
C3 C2 Co1 C1 -0.6(3) . . . . ?
C11 C2 Co1 C1 177.2(3) . . . . ?
C3 C2 Co1 P3 -85.0(3) . . . . ?
C11 C2 Co1 P3 92.8(3) . . . . ?
C3 C2 Co1 P1 84.4(3) . . . . ?
C11 C2 Co1 P1 -97.8(3) . . . . ?
C3 C2 Co1 P2 -179.5(4) . . . . ?
C11 C2 Co1 P2 -1.8(8) . . . . ?
C3 C2 Co1 S1 -179.8(3) . . . . ?
C11 C2 Co1 S1 -2.1(2) . . . . ?
C2 Co1 P1 C14 -147.5(2) . . . . ?
C1 Co1 P1 C14 -52.7(2) . . . . ?
P3 Co1 P1 C14 -95.4(3) . . . . ?
P2 Co1 P1 C14 42.24(19) . . . . ?
S1 Co1 P1 C14 126.66(19) . . . . ?
C2 Co1 P1 C13 -29.2(2) . . . . ?
C1 Co1 P1 C13 65.6(2) . . . . ?
P3 Co1 P1 C13 22.9(3) . . . . ?
P2 Co1 P1 C13 160.51(18) . . . . ?
S1 Co1 P1 C13 -115.07(18) . . . . ?
C2 Co1 P1 C12 88.8(2) . . . . ?
C1 Co1 P1 C12 -176.4(2) . . . . ?
P3 Co1 P1 C12 141.0(3) . . . . ?
P2 Co1 P1 C12 -81.5(2) . . . . ?
S1 Co1 P1 C12 3.0(2) . . . . ?
C2 Co1 P2 C15 -178.1(6) . . . . ?
C1 Co1 P2 C15 2.9(2) . . . . ?
P3 Co1 P2 C15 88.1(2) . . . . ?
P1 Co1 P2 C15 -82.9(2) . . . . ?
S1 Co1 P2 C15 -177.9(2) . . . . ?
C2 Co1 P2 C16 -55.4(6) . . . . ?
C1 Co1 P2 C16 125.7(2) . . . . ?
P3 Co1 P2 C16 -149.15(18) . . . . ?
P1 Co1 P2 C16 39.85(19) . . . . ?
S1 Co1 P2 C16 -55.11(18) . . . . ?
C2 Co1 P2 C17 59.2(6) . . . . ?
C1 Co1 P2 C17 -119.7(2) . . . . ?
P3 Co1 P2 C17 -34.55(18) . . . . ?
P1 Co1 P2 C17 154.45(18) . . . . ?
S1 Co1 P2 C17 59.49(18) . . . . ?
C2 Co1 P3 C20 25.05(18) . . . . ?
C1 Co1 P3 C20 -69.8(2) . . . . ?
P1 Co1 P3 C20 -27.1(3) . . . . ?
P2 Co1 P3 C20 -164.68(16) . . . . ?
S1 Co1 P3 C20 110.99(16) . . . . ?
C2 Co1 P3 C18 -94.1(2) . . . . ?
C1 Co1 P3 C18 171.1(2) . . . . ?
P1 Co1 P3 C18 -146.2(2) . . . . ?
P2 Co1 P3 C18 76.17(18) . . . . ?
S1 Co1 P3 C18 -8.17(18) . . . . ?
C2 Co1 P3 C19 142.12(19) . . . . ?
C1 Co1 P3 C19 47.3(2) . . . . ?
P1 Co1 P3 C19 90.0(2) . . . . ?
P2 Co1 P3 C19 -47.60(17) . . . . ?
S1 Co1 P3 C19 -131.94(17) . . . . ?
C9 C10 S1 Co1 176.5(3) . . . . ?
C11 C10 S1 Co1 -3.5(3) . . . . ?
C2 Co1 S1 C10 2.72(15) . . . . ?
C1 Co1 S1 C10 -129(7) . . . . ?
P3 Co1 S1 C10 -82.80(12) . . . . ?
P1 Co1 S1 C10 88.27(12) . . . . ?
P2 Co1 S1 C10 -177.23(12) . . . . ?
